data_2216364
loop_
_publ_author_name
'Jian-Li Bi'
'Fang Li'
'Sai Bi'

_publ_section_title
;
 3-(1<i>H</i>-Benzotriazol-1-yl)-2-bromo-1-<i>o</i>-tolylpropan-1-one
;
_journal_coeditor_code CI2503
_journal_issue 12
_journal_name_full 'Acta Crystallographica Section E'
_journal_page_first o4610
_journal_page_last o4610
_journal_paper_doi 10.1107/S1600536807055286
_journal_volume 63
_journal_year 2007
_chemical_formula_iupac 'C16 H14 Br N3 O'
_chemical_formula_moiety 'C16 H14 Br N3 O'
_chemical_formula_sum 'C16 H14 Br N3 O'
_chemical_formula_weight 344.21
_chemical_name_systematic
;
3-(1<i>H</i>-Benzotriazol-1-yl)-2-bromo-1-<i>o</i>-tolylpropan-1-one
;
_space_group_IT_number 14
_symmetry_cell_setting monoclinic
_symmetry_space_group_name_Hall '-P 2yn'
_symmetry_space_group_name_H-M 'P 1 21/n 1'
_atom_sites_solution_hydrogens geom
_atom_sites_solution_primary direct
_atom_sites_solution_secondary difmap
_audit_creation_method SHELXL-97
_cell_angle_alpha 90.00
_cell_angle_beta 100.6640(10)
_cell_angle_gamma 90.00
_cell_formula_units_Z 4
_cell_length_a 7.3996(6)
_cell_length_b 13.1784(11)
_cell_length_c 15.4245(13)
_cell_measurement_reflns_used 2872
_cell_measurement_temperature 293(2)
_cell_measurement_theta_max 24.08
_cell_measurement_theta_min 2.69
_cell_volume 1478.1(2)
_computing_cell_refinement 'SAINT (Siemens, 1996)'
_computing_data_collection 'SMART (Siemens, 1996)'
_computing_data_reduction 'SAINT (Siemens, 1996)'
_computing_molecular_graphics 'SHELXTL (Sheldrick, 1997b)'
_computing_publication_material
;
SHELXTL (Sheldrick, 1997b), PARST (Nardelli, 1995) and PLATON
(Spek, 2003)
;
_computing_structure_refinement 'SHELXL97 (Sheldrick, 1997a)'
_computing_structure_solution 'SHELXS97 (Sheldrick, 1997a)'
_diffrn_ambient_temperature 293(2)
_diffrn_detector_area_resol_mean 8.33
_diffrn_measured_fraction_theta_full 0.995
_diffrn_measured_fraction_theta_max 0.995
_diffrn_measurement_device_type
;
Siemens SMART 1000 CCD area-detector diffractometer
;
_diffrn_measurement_method '\w scans'
_diffrn_radiation_monochromator graphite
_diffrn_radiation_source 'fine-focus sealed tube'
_diffrn_radiation_type MoK\a
_diffrn_radiation_wavelength 0.71073
_diffrn_reflns_av_R_equivalents 0.0181
_diffrn_reflns_av_sigmaI/netI 0.0223
_diffrn_reflns_limit_h_max 9
_diffrn_reflns_limit_h_min -7
_diffrn_reflns_limit_k_max 16
_diffrn_reflns_limit_k_min -10
_diffrn_reflns_limit_l_max 19
_diffrn_reflns_limit_l_min -19
_diffrn_reflns_number 8136
_diffrn_reflns_theta_full 26.04
_diffrn_reflns_theta_max 26.04
_diffrn_reflns_theta_min 2.05
_diffrn_standards_number 0
_exptl_absorpt_coefficient_mu 2.783
_exptl_absorpt_correction_T_max 0.7312
_exptl_absorpt_correction_T_min 0.4791
_exptl_absorpt_correction_type multi-scan
_exptl_absorpt_process_details '(SADABS; Sheldrick, 1996)'
_exptl_crystal_colour colourless
_exptl_crystal_density_diffrn 1.547
_exptl_crystal_density_method 'not measured'
_exptl_crystal_description Column
_exptl_crystal_F_000 696
_exptl_crystal_size_max 0.31
_exptl_crystal_size_mid 0.17
_exptl_crystal_size_min 0.12
_refine_diff_density_max 0.396
_refine_diff_density_min -0.453
_refine_ls_extinction_method none
_refine_ls_goodness_of_fit_ref 1.010
_refine_ls_hydrogen_treatment constr
_refine_ls_matrix_type full
_refine_ls_number_parameters 191
_refine_ls_number_reflns 2900
_refine_ls_number_restraints 0
_refine_ls_restrained_S_all 1.010
_refine_ls_R_factor_all 0.0463
_refine_ls_R_factor_gt 0.0346
_refine_ls_shift/su_max 0.001
_refine_ls_shift/su_mean <0.001
_refine_ls_structure_factor_coef Fsqd
_refine_ls_weighting_details 'calc w=1/[\s^2^(Fo^2^)+(0.0463P)^2^+0.5426P] where P=(Fo^2^+2Fc^2^)/3'
_refine_ls_weighting_scheme calc
_refine_ls_wR_factor_gt 0.0851
_refine_ls_wR_factor_ref 0.0903
_reflns_number_gt 2281
_reflns_number_total 2900
_reflns_threshold_expression I>2\s(I)
_cod_data_source_file ci2503.cif
_cod_data_source_block I
_cod_depositor_comments
;
The following automatic conversions were performed:
'_symmetry_cell_setting' value 'Monoclinic' changed to 'monoclinic'
according to '/home/saulius/struct/CIF-dictionaries/cif_core.dic'
dictionary named 'cif_core.dic' version 2.4.1 from 2010-06-29.

Automatic conversion script
Id: cif_fix_enum 1527 2010-12-29 10:47:43Z saulius 

The following automatic conversions were performed:

'_symmetry_cell_setting' value 'Monoclinic' changed to 'monoclinic'
according to /home/saulius/struct/CIF-dictionaries/cif_core.dic
dictionary named 'cif_core.dic' version 2.4.1 from 2010-06-29.

Automatic conversion script
Id: cif_fix_values 1715 2011-07-08 13:25:40Z adriana 
;
_cod_original_sg_symbol_H-M 'P 21/n'
_cod_database_code 2216364
_cod_database_fobs_code 2216364

loop_
_symmetry_equiv_pos_as_xyz
'x, y, z'
'-x+1/2, y+1/2, -z+1/2'
'-x, -y, -z'
'x-1/2, -y-1/2, z-1/2'

loop_
_atom_site_type_symbol
_atom_site_label
_atom_site_fract_x
_atom_site_fract_y
_atom_site_fract_z
_atom_site_U_iso_or_equiv
_atom_site_adp_type
_atom_site_calc_flag
_atom_site_refinement_flags
_atom_site_occupancy
Br Br1 0.62383(5) 0.35726(2) 0.51118(2) 0.07057(15) Uani d . 1
O O1 0.1695(3) 0.29617(17) 0.50821(11) 0.0638(5) Uani d . 1
N N1 0.3281(3) 0.09442(15) 0.43516(12) 0.0420(5) Uani d . 1
N N2 0.3079(3) 0.05452(17) 0.51348(13) 0.0509(5) Uani d . 1
N N3 0.2174(3) -0.03102(17) 0.49977(14) 0.0530(5) Uani d . 1
C C1 0.2527(3) 0.37181(18) 0.69145(16) 0.0442(6) Uani d . 1
C C2 0.2812(4) 0.3790(2) 0.78361(17) 0.0527(7) Uani d . 1
H H2 0.2321 0.4340 0.8090 0.063 Uiso calc R 1
C C3 0.3792(4) 0.3074(2) 0.83770(16) 0.0546(7) Uani d . 1
H H3 0.3943 0.3140 0.8986 0.066 Uiso calc R 1
C C4 0.4548(4) 0.2263(2) 0.80183(16) 0.0509(6) Uani d . 1
H H4 0.5202 0.1773 0.8382 0.061 Uiso calc R 1
C C5 0.4333(3) 0.21767(19) 0.71118(15) 0.0461(6) Uani d . 1
H H5 0.4868 0.1633 0.6870 0.055 Uiso calc R 1
C C6 0.3330(3) 0.28894(17) 0.65560(14) 0.0385(5) Uani d . 1
C C7 0.3106(3) 0.27566(18) 0.55829(15) 0.0413(5) Uani d . 1
C C8 0.4743(3) 0.23722(18) 0.52122(14) 0.0432(5) Uani d . 1
H H8 0.5447 0.1887 0.5623 0.052 Uiso calc R 1
C C9 0.4245(3) 0.18998(19) 0.43053(15) 0.0451(6) Uani d . 1
H H9A 0.3468 0.2362 0.3912 0.054 Uiso calc R 1
H H9B 0.5353 0.1781 0.4069 0.054 Uiso calc R 1
C C10 0.2508(3) 0.03255(17) 0.36834(15) 0.0409(5) Uani d . 1
C C11 0.1782(3) -0.04722(18) 0.40969(16) 0.0460(6) Uani d . 1
C C12 0.0827(4) -0.1259(2) 0.3607(2) 0.0582(7) Uani d . 1
H H12 0.0329 -0.1795 0.3878 0.070 Uiso calc R 1
C C13 0.0659(4) -0.1206(2) 0.2715(2) 0.0654(8) Uani d . 1
H H13 0.0025 -0.1718 0.2370 0.078 Uiso calc R 1
C C14 0.1407(4) -0.0407(2) 0.22958(19) 0.0623(7) Uani d . 1
H H14 0.1268 -0.0409 0.1684 0.075 Uiso calc R 1
C C15 0.2337(4) 0.0377(2) 0.27630(16) 0.0505(6) Uani d . 1
H H15 0.2827 0.0911 0.2487 0.061 Uiso calc R 1
C C16 0.1467(4) 0.4537(2) 0.6365(2) 0.0653(8) Uani d . 1
H H16A 0.1440 0.5135 0.6718 0.098 Uiso calc R 1
H H16B 0.0233 0.4308 0.6151 0.098 Uiso calc R 1
H H16C 0.2051 0.4691 0.5874 0.098 Uiso calc R 1

loop_
_atom_site_aniso_label
_atom_site_aniso_U_11
_atom_site_aniso_U_22
_atom_site_aniso_U_33
_atom_site_aniso_U_12
_atom_site_aniso_U_13
_atom_site_aniso_U_23
Br1 0.0782(2) 0.0677(2) 0.0682(2) -0.02565(16) 0.01984(16) -0.00776(15)
O1 0.0553(11) 0.0908(15) 0.0412(10) 0.0213(10) -0.0016(9) -0.0095(9)
N1 0.0486(12) 0.0437(11) 0.0354(10) 0.0023(9) 0.0121(9) -0.0012(8)
N2 0.0599(13) 0.0571(13) 0.0371(10) -0.0003(11) 0.0126(10) 0.0017(9)
N3 0.0589(14) 0.0539(13) 0.0482(12) -0.0028(11) 0.0149(10) 0.0058(10)
C1 0.0396(13) 0.0474(14) 0.0477(13) -0.0048(10) 0.0130(11) -0.0054(11)
C2 0.0535(15) 0.0589(16) 0.0506(14) -0.0108(13) 0.0224(12) -0.0199(13)
C3 0.0554(16) 0.0745(19) 0.0353(13) -0.0196(14) 0.0119(12) -0.0076(13)
C4 0.0555(15) 0.0566(16) 0.0381(13) -0.0099(13) 0.0021(11) 0.0032(12)
C5 0.0477(14) 0.0475(14) 0.0417(13) -0.0013(11) 0.0051(11) -0.0037(11)
C6 0.0377(12) 0.0418(13) 0.0359(11) -0.0049(10) 0.0065(10) -0.0051(10)
C7 0.0435(13) 0.0435(13) 0.0360(12) 0.0040(10) 0.0051(11) -0.0024(10)
C8 0.0457(14) 0.0461(13) 0.0377(12) -0.0011(11) 0.0077(10) -0.0009(10)
C9 0.0521(14) 0.0479(14) 0.0383(12) 0.0001(11) 0.0160(11) -0.0013(10)
C10 0.0375(12) 0.0447(13) 0.0405(12) 0.0084(10) 0.0076(10) -0.0027(10)
C11 0.0397(13) 0.0487(14) 0.0499(14) 0.0052(11) 0.0092(11) -0.0006(11)
C12 0.0495(16) 0.0524(17) 0.0736(19) -0.0038(12) 0.0136(14) -0.0045(14)
C13 0.0546(17) 0.0663(19) 0.072(2) -0.0022(14) 0.0026(15) -0.0244(16)
C14 0.0628(18) 0.074(2) 0.0473(15) 0.0079(15) 0.0034(13) -0.0142(14)
C15 0.0572(16) 0.0540(16) 0.0412(13) 0.0067(12) 0.0121(12) -0.0003(11)
C16 0.0717(19) 0.0544(17) 0.0706(19) 0.0143(14) 0.0156(15) -0.0045(14)

loop_
_atom_type_symbol
_atom_type_description
_atom_type_scat_dispersion_real
_atom_type_scat_dispersion_imag
_atom_type_scat_source
C C 0.0033 0.0016 'International Tables Vol C Tables 4.2.6.8 and 6.1.1.4'
H H 0.0000 0.0000 'International Tables Vol C Tables 4.2.6.8 and 6.1.1.4'
Br Br -0.2901 2.4595 'International Tables Vol C Tables 4.2.6.8 and 6.1.1.4'
N N 0.0061 0.0033 'International Tables Vol C Tables 4.2.6.8 and 6.1.1.4'
O O 0.0106 0.0060 'International Tables Vol C Tables 4.2.6.8 and 6.1.1.4'

loop_
_geom_angle_atom_site_label_1
_geom_angle_atom_site_label_2
_geom_angle_atom_site_label_3
_geom_angle
N2 N1 C10 110.18(19)
N2 N1 C9 121.12(19)
C10 N1 C9 128.68(18)
N3 N2 N1 109.20(19)
N2 N3 C11 107.5(2)
C2 C1 C6 117.2(2)
C2 C1 C16 119.3(2)
C6 C1 C16 123.5(2)
C3 C2 C1 122.2(2)
C3 C2 H2 118.9
C1 C2 H2 118.9
C4 C3 C2 120.0(2)
C4 C3 H3 120.0
C2 C3 H3 120.0
C3 C4 C5 119.5(2)
C3 C4 H4 120.2
C5 C4 H4 120.2
C4 C5 C6 121.1(2)
C4 C5 H5 119.4
C6 C5 H5 119.4
C5 C6 C1 119.9(2)
C5 C6 C7 119.3(2)
C1 C6 C7 120.8(2)
O1 C7 C6 122.6(2)
O1 C7 C8 119.2(2)
C6 C7 C8 118.10(19)
C9 C8 C7 114.2(2)
C9 C8 Br1 107.75(15)
C7 C8 Br1 105.22(16)
C9 C8 H8 109.8
C7 C8 H8 109.8
Br1 C8 H8 109.8
N1 C9 C8 110.40(18)
N1 C9 H9A 109.6
C8 C9 H9A 109.6
N1 C9 H9B 109.6
C8 C9 H9B 109.6
H9A C9 H9B 108.1
N1 C10 C11 104.53(19)
N1 C10 C15 133.4(2)
C11 C10 C15 122.1(2)
N3 C11 C10 108.5(2)
N3 C11 C12 130.5(2)
C10 C11 C12 120.9(2)
C13 C12 C11 116.9(3)
C13 C12 H12 121.6
C11 C12 H12 121.6
C12 C13 C14 122.3(3)
C12 C13 H13 118.8
C14 C13 H13 118.8
C15 C14 C13 121.8(3)
C15 C14 H14 119.1
C13 C14 H14 119.1
C14 C15 C10 116.0(3)
C14 C15 H15 122.0
C10 C15 H15 122.0
C1 C16 H16A 109.5
C1 C16 H16B 109.5
H16A C16 H16B 109.5
C1 C16 H16C 109.5
H16A C16 H16C 109.5
H16B C16 H16C 109.5

loop_
_geom_bond_atom_site_label_1
_geom_bond_atom_site_label_2
_geom_bond_distance
Br1 C8 1.953(2)
O1 C7 1.209(3)
N1 N2 1.351(3)
N1 C10 1.355(3)
N1 C9 1.456(3)
N2 N3 1.308(3)
N3 C11 1.382(3)
C1 C2 1.401(4)
C1 C6 1.404(3)
C1 C16 1.500(4)
C2 C3 1.374(4)
C2 H2 0.93
C3 C4 1.370(4)
C3 H3 0.93
C4 C5 1.382(3)
C4 H4 0.93
C5 C6 1.390(3)
C5 H5 0.93
C6 C7 1.490(3)
C7 C8 1.519(3)
C8 C9 1.513(3)
C8 H8 0.98
C9 H9A 0.97
C9 H9B 0.97
C10 C11 1.388(3)
C10 C15 1.403(3)
C11 C12 1.396(4)
C12 C13 1.361(4)
C12 H12 0.93
C13 C14 1.402(4)
C13 H13 0.93
C14 C15 1.370(4)
C14 H14 0.93
C15 H15 0.93
C16 H16A 0.96
C16 H16B 0.96
C16 H16C 0.96

loop_
_geom_torsion_atom_site_label_1
_geom_torsion_atom_site_label_2
_geom_torsion_atom_site_label_3
_geom_torsion_atom_site_label_4
_geom_torsion
C10 N1 N2 N3 -0.9(3)
C9 N1 N2 N3 -179.9(2)
N1 N2 N3 C11 0.2(3)
C6 C1 C2 C3 -1.6(4)
C16 C1 C2 C3 -179.1(2)
C1 C2 C3 C4 0.8(4)
C2 C3 C4 C5 0.7(4)
C3 C4 C5 C6 -1.3(4)
C4 C5 C6 C1 0.5(4)
C4 C5 C6 C7 -179.0(2)
C2 C1 C6 C5 0.9(3)
C16 C1 C6 C5 178.3(2)
C2 C1 C6 C7 -179.6(2)
C16 C1 C6 C7 -2.3(4)
C5 C6 C7 O1 142.3(3)
C1 C6 C7 O1 -37.2(4)
C5 C6 C7 C8 -39.3(3)
C1 C6 C7 C8 141.3(2)
O1 C7 C8 C9 -22.9(3)
C6 C7 C8 C9 158.6(2)
O1 C7 C8 Br1 95.1(2)
C6 C7 C8 Br1 -83.4(2)
N2 N1 C9 C8 -5.8(3)
C10 N1 C9 C8 175.4(2)
C7 C8 C9 N1 -69.1(3)
Br1 C8 C9 N1 174.40(16)
N2 N1 C10 C11 1.1(2)
C9 N1 C10 C11 -180.0(2)
N2 N1 C10 C15 -179.8(3)
C9 N1 C10 C15 -0.9(4)
N2 N3 C11 C10 0.5(3)
N2 N3 C11 C12 -178.9(3)
N1 C10 C11 N3 -1.0(2)
C15 C10 C11 N3 179.8(2)
N1 C10 C11 C12 178.5(2)
C15 C10 C11 C12 -0.7(4)
N3 C11 C12 C13 179.8(3)
C10 C11 C12 C13 0.4(4)
C11 C12 C13 C14 0.3(4)
C12 C13 C14 C15 -0.8(5)
C13 C14 C15 C10 0.5(4)
N1 C10 C15 C14 -178.7(3)
C11 C10 C15 C14 0.2(4)
